data_2206759
loop_
_publ_author_name
'Tian-Tian Pan'
'Duan-Jun Xu'

_publ_section_title
;Tris(1<i>H</i>-benzimidazole-\k<i>N</i>^3^)(thiodiacetato-\k^3^<i>O</i>,<i>S</i>,<i>O</i>')cadmium(II)
 dihydrate
;
_journal_coeditor_code NG6172
_journal_issue 9
_journal_name_full 'Acta Crystallographica Section E'
_journal_page_first m1735
_journal_page_last m1737
_journal_paper_doi 10.1107/S1600536805024086
_journal_volume 61
_journal_year 2005
_chemical_formula_iupac '[Cd (C4 H4 O4 S) (C7 H6 N2)3], 2H2 O'
_chemical_formula_moiety 'C25 H22 Cd N6 O4 S, 2H2 O'
_chemical_formula_sum 'C25 H26 Cd N6 O6 S'
_chemical_formula_weight 650.98
_chemical_name_systematic
;
Tris(1H-benzimidazole-\kN^3^)(thiodiacetato-\k^3^O,S,O')cadmium(II) dihydrate
;
_space_group_IT_number 61
_symmetry_cell_setting orthorhombic
_symmetry_space_group_name_Hall '-P 2ac 2ab'
_symmetry_space_group_name_H-M 'P b c a'
_atom_sites_solution_hydrogens geom
_atom_sites_solution_primary direct
_atom_sites_solution_secondary difmap
_audit_creation_method SHELXL-97
_cell_angle_alpha 90.00
_cell_angle_beta 90.00
_cell_angle_gamma 90.00
_cell_formula_units_Z 8
_cell_length_a 10.6042(3)
_cell_length_b 20.1157(8)
_cell_length_c 25.9795(8)
_cell_measurement_reflns_used 29359
_cell_measurement_temperature 295(2)
_cell_measurement_theta_max 25.0
_cell_measurement_theta_min 2.3
_cell_volume 5541.7(3)
_computing_cell_refinement PROCESS-AUTO
_computing_data_collection 'PROCESS-AUTO (Rigaku, 1998)'
_computing_data_reduction 'CrystalStructure (Rigaku/MSC, 2002)'
_computing_molecular_graphics 'ORTEP-3 for Windows (Farrugia, 1997)'
_computing_publication_material 'WinGX (Farrugia, 1999)'
_computing_structure_refinement 'SHELXL97 (Sheldrick, 1997)'
_computing_structure_solution 'SIR92 (Altomare <i>et al.</i>, 1993)'
_diffrn_ambient_temperature 295(2)
_diffrn_detector_area_resol_mean 10
_diffrn_measured_fraction_theta_full 0.97
_diffrn_measured_fraction_theta_max 0.97
_diffrn_measurement_device_type 'Rigaku R-AXIS RAPID'
_diffrn_measurement_method \w
_diffrn_radiation_monochromator graphite
_diffrn_radiation_source 'fine-focus sealed tube'
_diffrn_radiation_type MoK\a
_diffrn_radiation_wavelength 0.71069
_diffrn_reflns_av_R_equivalents 0.071
_diffrn_reflns_av_sigmaI/netI 0.031
_diffrn_reflns_limit_h_max 12
_diffrn_reflns_limit_h_min -12
_diffrn_reflns_limit_k_max 24
_diffrn_reflns_limit_k_min -24
_diffrn_reflns_limit_l_max 31
_diffrn_reflns_limit_l_min -31
_diffrn_reflns_number 36430
_diffrn_reflns_theta_full 25.2
_diffrn_reflns_theta_max 25.2
_diffrn_reflns_theta_min 1.6
_diffrn_standards_number 0
_exptl_absorpt_coefficient_mu 0.914
_exptl_absorpt_correction_T_max 0.929
_exptl_absorpt_correction_T_min 0.782
_exptl_absorpt_correction_type multi-scan
_exptl_absorpt_process_details '(ABSCOR; Higashi, 1995)'
_exptl_crystal_colour colorless
_exptl_crystal_density_diffrn 1.560
_exptl_crystal_density_method 'not measured'
_exptl_crystal_description platelet
_exptl_crystal_F_000 2640
_exptl_crystal_size_max 0.26
_exptl_crystal_size_mid 0.22
_exptl_crystal_size_min 0.07
_refine_diff_density_max 0.74
_refine_diff_density_min -0.97
_refine_ls_extinction_method none
_refine_ls_goodness_of_fit_ref 1.326
_refine_ls_hydrogen_treatment constr
_refine_ls_matrix_type full
_refine_ls_number_parameters 352
_refine_ls_number_reflns 4866
_refine_ls_number_restraints 0
_refine_ls_restrained_S_all 1.326
_refine_ls_R_factor_all 0.086
_refine_ls_R_factor_gt 0.067
_refine_ls_shift/su_max 0.001
_refine_ls_shift/su_mean 0.000
_refine_ls_structure_factor_coef Fsqd
_refine_ls_weighting_details 'calc w = 1/[\s^2^(Fo^2^)+(0.0561P)^2^+17.5824P] where P = (Fo^2^+2Fc^2^)/3'
_refine_ls_weighting_scheme calc
_refine_ls_wR_factor_gt 0.151
_refine_ls_wR_factor_ref 0.167
_reflns_number_gt 4125
_reflns_number_total 4866
_reflns_threshold_expression I>2\s(I)
_cod_data_source_file ng6172.cif
_cod_data_source_block I
_cod_database_code 2206759
_cod_database_fobs_code 2206759

loop_
_symmetry_equiv_pos_as_xyz
'x, y, z'
'-x+1/2, -y, z+1/2'
'x+1/2, -y+1/2, -z'
'-x, y+1/2, -z+1/2'
'-x, -y, -z'
'x-1/2, y, -z-1/2'
'-x-1/2, y-1/2, z'
'x, -y-1/2, z-1/2'

loop_
_atom_site_label
_atom_site_fract_x
_atom_site_fract_y
_atom_site_fract_z
_atom_site_U_iso_or_equiv
_atom_site_adp_type
_atom_site_calc_flag
_atom_site_refinement_flags
_atom_site_occupancy
_atom_site_type_symbol
Cd 0.25057(5) 0.22773(2) 0.123175(17) 0.03624(18) Uani d . 1 Cd
S 0.17499(19) 0.23327(9) 0.22379(7) 0.0445(4) Uani d . 1 S
O1W -0.2084(6) 0.4063(3) 0.2266(2) 0.0829(19) Uani d . 1 O
H1A -0.2144 0.3711 0.2057 0.080 Uiso d R 1 H
H1B -0.1193 0.4214 0.2271 0.080 Uiso d R 1 H
O2W -0.0362(7) -0.0560(4) 0.2330(4) 0.138(4) Uani d . 1 O
H2A -0.1280 -0.0550 0.2297 0.080 Uiso d R 1 H
H2B 0.0030 -0.0271 0.2094 0.080 Uiso d R 1 H
O1 0.0295(5) 0.2509(3) 0.12238(17) 0.0479(12) Uani d . 1 O
O2 -0.1194(5) 0.3157(3) 0.1541(2) 0.0586(14) Uani d . 1 O
O3 0.1953(5) 0.1218(2) 0.14362(18) 0.0474(12) Uani d . 1 O
O4 0.0801(7) 0.0501(3) 0.1859(3) 0.083(2) Uani d . 1 O
N11 0.2987(6) 0.4478(3) 0.1346(2) 0.0503(15) Uani d . 1 N
H11 0.3221 0.4824 0.1515 0.060 Uiso calc R 1 H
N13 0.2662(6) 0.3420(3) 0.1159(2) 0.0446(14) Uani d . 1 N
N21 0.3480(6) 0.1858(3) -0.0386(2) 0.0522(16) Uani d . 1 N
H21 0.4007 0.1891 -0.0637 0.063 Uiso calc R 1 H
N23 0.2642(5) 0.2013(3) 0.0385(2) 0.0398(13) Uani d . 1 N
N31 0.6681(6) 0.2399(3) 0.1349(2) 0.0544(16) Uani d . 1 N
H31 0.7347 0.2643 0.1332 0.065 Uiso calc R 1 H
N33 0.4639(5) 0.2125(3) 0.1362(2) 0.0442(14) Uani d . 1 N
C1 -0.0176(6) 0.2834(3) 0.1582(3) 0.0374(15) Uani d . 1 C
C2 0.0431(7) 0.2865(3) 0.2109(3) 0.0447(17) Uani d . 1 C
H2C -0.0215 0.2768 0.2362 0.054 Uiso calc R 1 H
H2D 0.0702 0.3320 0.2166 0.054 Uiso calc R 1 H
C3 0.1017(9) 0.1525(3) 0.2244(3) 0.056(2) Uani d . 1 C
H3A 0.1257 0.1306 0.2562 0.067 Uiso calc R 1 H
H3B 0.0111 0.1590 0.2256 0.067 Uiso calc R 1 H
C4 0.1298(7) 0.1053(3) 0.1807(3) 0.0421(16) Uani d . 1 C
C12 0.3109(8) 0.3843(3) 0.1495(3) 0.0482(18) Uani d . 1 C
H12 0.3474 0.3717 0.1806 0.058 Uiso calc R 1 H
C14 0.1642(7) 0.3622(4) 0.0293(3) 0.0491(18) Uani d . 1 C
H14 0.1488 0.3179 0.0213 0.059 Uiso calc R 1 H
C15 0.1326(7) 0.4127(4) -0.0039(3) 0.055(2) Uani d . 1 C
H15 0.0949 0.4023 -0.0353 0.066 Uiso calc R 1 H
C16 0.1556(8) 0.4792(4) 0.0081(3) 0.063(2) Uani d . 1 C
H16 0.1334 0.5118 -0.0156 0.075 Uiso calc R 1 H
C17 0.2099(7) 0.4982(4) 0.0537(3) 0.0498(19) Uani d . 1 C
H17 0.2243 0.5426 0.0618 0.060 Uiso calc R 1 H
C18 0.2420(7) 0.4469(3) 0.0872(3) 0.0424(16) Uani d . 1 C
C19 0.2203(6) 0.3807(3) 0.0756(3) 0.0371(15) Uani d . 1 C
C22 0.3569(6) 0.2159(4) 0.0072(3) 0.0454(17) Uani d . 1 C
H22 0.4225 0.2443 0.0160 0.054 Uiso calc R 1 H
C24 0.0713(7) 0.1289(4) 0.0232(3) 0.0488(18) Uani d . 1 C
H24 0.0337 0.1364 0.0550 0.059 Uiso calc R 1 H
C25 0.0169(8) 0.0884(4) -0.0125(3) 0.060(2) Uani d . 1 C
H25 -0.0601 0.0685 -0.0051 0.072 Uiso calc R 1 H
C26 0.0740(9) 0.0760(4) -0.0598(3) 0.064(2) Uani d . 1 C
H26 0.0356 0.0465 -0.0825 0.077 Uiso calc R 1 H
C27 0.1842(9) 0.1057(4) -0.0739(3) 0.058(2) Uani d . 1 C
H27 0.2212 0.0978 -0.1058 0.070 Uiso calc R 1 H
C28 0.2380(7) 0.1482(4) -0.0383(3) 0.0444(17) Uani d . 1 C
C29 0.1854(6) 0.1587(3) 0.0101(2) 0.0371(15) Uani d . 1 C
C32 0.5476(7) 0.2609(4) 0.1342(3) 0.0512(19) Uani d . 1 C
H32 0.5254 0.3056 0.1325 0.061 Uiso calc R 1 H
C34 0.5006(7) 0.0884(3) 0.1439(3) 0.0488(18) Uani d . 1 C
H34 0.4160 0.0762 0.1445 0.059 Uiso calc R 1 H
C35 0.5947(9) 0.0417(4) 0.1476(3) 0.067(2) Uani d . 1 C
H35 0.5731 -0.0029 0.1506 0.081 Uiso calc R 1 H
C36 0.7220(9) 0.0594(5) 0.1468(4) 0.079(3) Uani d . 1 C
H36 0.7825 0.0261 0.1494 0.094 Uiso calc R 1 H
C37 0.7607(8) 0.1242(5) 0.1424(3) 0.063(2) Uani d . 1 C
H37 0.8455 0.1359 0.1418 0.076 Uiso calc R 1 H
C38 0.6638(7) 0.1719(4) 0.1389(3) 0.0434(16) Uani d . 1 C
C39 0.5371(6) 0.1552(3) 0.1394(2) 0.0375(15) Uani d . 1 C

loop_
_atom_site_aniso_label
_atom_site_aniso_U_11
_atom_site_aniso_U_22
_atom_site_aniso_U_33
_atom_site_aniso_U_12
_atom_site_aniso_U_13
_atom_site_aniso_U_23
Cd 0.0374(3) 0.0328(3) 0.0385(3) -0.0042(2) 0.0007(2) 0.00014(19)
S 0.0577(11) 0.0388(9) 0.0371(9) 0.0010(8) -0.0089(9) -0.0030(7)
O1W 0.081(4) 0.090(5) 0.077(4) 0.012(4) 0.004(4) -0.013(4)
O2W 0.079(5) 0.100(6) 0.235(10) -0.002(4) 0.008(6) 0.104(7)
O1 0.045(3) 0.062(3) 0.037(3) 0.000(2) -0.007(2) -0.006(2)
O2 0.036(3) 0.069(4) 0.071(4) 0.008(3) -0.014(3) -0.017(3)
O3 0.062(3) 0.030(2) 0.050(3) -0.011(2) 0.020(3) -0.005(2)
O4 0.107(5) 0.035(3) 0.107(5) -0.023(3) 0.055(4) -0.014(3)
N11 0.064(4) 0.032(3) 0.055(4) 0.000(3) 0.004(3) -0.011(3)
N13 0.064(4) 0.021(2) 0.049(3) -0.006(3) -0.005(3) 0.006(2)
N21 0.051(4) 0.070(4) 0.036(3) 0.015(3) 0.008(3) 0.000(3)
N23 0.038(3) 0.038(3) 0.043(3) -0.005(2) 0.003(3) 0.001(2)
N31 0.039(3) 0.063(4) 0.060(4) -0.012(3) -0.005(3) 0.010(3)
N33 0.037(3) 0.038(3) 0.058(4) -0.001(3) -0.005(3) 0.006(3)
C1 0.038(4) 0.031(3) 0.042(4) -0.008(3) -0.004(3) 0.001(3)
C2 0.060(5) 0.038(4) 0.037(3) 0.004(3) -0.001(3) -0.006(3)
C3 0.088(6) 0.034(4) 0.047(4) -0.006(4) 0.014(4) 0.003(3)
C4 0.049(4) 0.026(3) 0.051(4) -0.001(3) 0.009(4) -0.002(3)
C12 0.066(5) 0.038(4) 0.041(4) -0.006(4) -0.003(4) -0.007(3)
C14 0.051(4) 0.041(4) 0.055(4) -0.006(3) -0.008(4) 0.008(3)
C15 0.053(5) 0.063(5) 0.049(4) 0.006(4) -0.004(4) 0.010(4)
C16 0.058(5) 0.063(6) 0.067(5) 0.015(4) 0.009(5) 0.026(4)
C17 0.047(4) 0.029(4) 0.073(5) 0.004(3) 0.014(4) 0.008(3)
C18 0.046(4) 0.028(3) 0.053(4) 0.002(3) 0.014(4) -0.004(3)
C19 0.033(4) 0.032(3) 0.047(4) -0.001(3) 0.004(3) 0.001(3)
C22 0.037(4) 0.050(4) 0.049(4) -0.009(3) 0.005(3) 0.000(3)
C24 0.042(4) 0.045(4) 0.059(5) 0.000(3) -0.006(4) 0.004(3)
C25 0.057(5) 0.043(4) 0.080(6) -0.003(4) -0.024(5) 0.005(4)
C26 0.083(6) 0.047(5) 0.064(5) 0.001(4) -0.035(5) -0.010(4)
C27 0.082(6) 0.054(5) 0.039(4) 0.016(5) -0.013(4) -0.010(3)
C28 0.042(4) 0.048(4) 0.043(4) 0.019(3) -0.004(4) 0.001(3)
C29 0.041(4) 0.030(3) 0.040(4) 0.005(3) -0.004(3) -0.003(3)
C32 0.035(4) 0.050(4) 0.068(5) -0.002(3) -0.003(4) 0.011(4)
C34 0.054(5) 0.042(4) 0.051(4) 0.003(3) -0.009(4) 0.004(3)
C35 0.079(6) 0.047(5) 0.076(6) 0.010(4) -0.010(5) -0.008(4)
C36 0.069(6) 0.080(7) 0.086(7) 0.030(5) -0.014(5) -0.015(5)
C37 0.046(5) 0.080(6) 0.064(5) 0.007(4) -0.008(4) -0.009(4)
C38 0.042(4) 0.052(4) 0.036(3) 0.001(3) -0.008(3) 0.000(3)
C39 0.038(4) 0.047(4) 0.028(3) -0.001(3) -0.002(3) 0.001(3)

loop_
_atom_type_symbol
_atom_type_description
_atom_type_scat_dispersion_real
_atom_type_scat_dispersion_imag
_atom_type_scat_source
C C 0.0033 0.0016 'International Tables Vol C Tables 4.2.6.8 and 6.1.1.4'
H H 0.0000 0.0000 'International Tables Vol C Tables 4.2.6.8 and 6.1.1.4'
N N 0.0061 0.0033 'International Tables Vol C Tables 4.2.6.8 and 6.1.1.4'
O O 0.0106 0.0060 'International Tables Vol C Tables 4.2.6.8 and 6.1.1.4'
Cd Cd -0.8075 1.2024 'International Tables Vol C Tables 4.2.6.8 and 6.1.1.4'
S S 0.1246 0.1234 'International Tables Vol C Tables 4.2.6.8 and 6.1.1.4'

loop_
_geom_angle_atom_site_label_1
_geom_angle_atom_site_label_2
_geom_angle_atom_site_label_3
_geom_angle
_geom_angle_publ_flag
O1 Cd O3 86.10(19) y
O1 Cd N13 82.8(2) y
O1 Cd N23 95.72(17) y
O1 Cd N33 171.32(19) y
O1 Cd S 73.33(11) y
O3 Cd N13 165.82(19) y
O3 Cd N23 91.32(18) y
O3 Cd N33 95.39(19) y
O3 Cd S 74.89(12) y
N13 Cd N23 98.6(2) y
N13 Cd N33 94.2(2) y
N23 Cd N33 92.8(2) y
N13 Cd S 93.37(15) y
N23 Cd S 162.70(14) y
N33 Cd S 98.77(16) y
C2 S C3 101.8(4) ?
C2 S Cd 94.2(2) ?
C3 S Cd 95.7(2) ?
H1A O1W H1B 108.5 ?
H2A O2W H2B 111.7 ?
C1 O1 Cd 119.4(4) ?
C4 O3 Cd 125.5(4) ?
C12 N11 C18 106.9(6) ?
C12 N11 H11 126.6 ?
C18 N11 H11 126.6 ?
C12 N13 C19 105.4(6) ?
C12 N13 Cd 128.1(5) ?
C19 N13 Cd 126.3(4) ?
C22 N21 C28 107.4(6) ?
C22 N21 H21 126.3 ?
C28 N21 H21 126.3 ?
C22 N23 C29 104.9(6) ?
C22 N23 Cd 126.7(5) ?
C29 N23 Cd 127.9(4) ?
C32 N31 C38 106.3(6) ?
C32 N31 H31 126.8 ?
C38 N31 H31 126.8 ?
C32 N33 C39 103.8(6) ?
C32 N33 Cd 123.8(5) ?
C39 N33 Cd 131.7(4) ?
O1 C1 O2 123.4(6) ?
O1 C1 C2 121.9(6) ?
O2 C1 C2 114.8(6) ?
C1 C2 S 118.5(5) ?
C1 C2 H2C 107.7 ?
S C2 H2C 107.7 ?
C1 C2 H2D 107.7 ?
S C2 H2D 107.7 ?
H2C C2 H2D 107.1 ?
C4 C3 S 118.3(5) ?
C4 C3 H3A 107.7 ?
S C3 H3A 107.7 ?
C4 C3 H3B 107.7 ?
S C3 H3B 107.7 ?
H3A C3 H3B 107.1 ?
O3 C4 O4 124.6(7) ?
O3 C4 C3 122.0(6) ?
O4 C4 C3 113.4(6) ?
N13 C12 N11 113.0(6) ?
N13 C12 H12 123.5 ?
N11 C12 H12 123.5 ?
C15 C14 C19 116.8(7) ?
C15 C14 H14 121.6 ?
C19 C14 H14 121.6 ?
C14 C15 C16 121.6(8) ?
C14 C15 H15 119.2 ?
C16 C15 H15 119.2 ?
C17 C16 C15 122.3(7) ?
C17 C16 H16 118.9 ?
C15 C16 H16 118.9 ?
C16 C17 C18 115.9(7) ?
C16 C17 H17 122.0 ?
C18 C17 H17 122.0 ?
N11 C18 C19 106.3(6) ?
N11 C18 C17 131.3(7) ?
C19 C18 C17 122.3(7) ?
C18 C19 C14 121.1(6) ?
C18 C19 N13 108.3(6) ?
C14 C19 N13 130.6(6) ?
N23 C22 N21 113.5(6) ?
N23 C22 H22 123.3 ?
N21 C22 H22 123.3 ?
C25 C24 C29 117.3(8) ?
C25 C24 H24 121.3 ?
C29 C24 H24 121.3 ?
C24 C25 C26 121.6(8) ?
C24 C25 H25 119.2 ?
C26 C25 H25 119.2 ?
C27 C26 C25 122.2(7) ?
C27 C26 H26 118.9 ?
C25 C26 H26 118.9 ?
C26 C27 C28 116.4(7) ?
C26 C27 H27 121.8 ?
C28 C27 H27 121.8 ?
C27 C28 N21 132.8(7) ?
C27 C28 C29 122.2(7) ?
N21 C28 C29 105.0(6) ?
C24 C29 C28 120.2(7) ?
C24 C29 N23 130.6(6) ?
C28 C29 N23 109.2(6) ?
N33 C32 N31 114.0(7) ?
N33 C32 H32 123.0 ?
N31 C32 H32 123.0 ?
C35 C34 C39 117.4(7) ?
C35 C34 H34 121.3 ?
C39 C34 H34 121.3 ?
C34 C35 C36 121.8(8) ?
C34 C35 H35 119.1 ?
C36 C35 H35 119.1 ?
C37 C36 C35 122.2(8) ?
C37 C36 H36 118.9 ?
C35 C36 H36 118.9 ?
C36 C37 C38 115.7(8) ?
C36 C37 H37 122.1 ?
C38 C37 H37 122.1 ?
N31 C38 C39 106.0(6) ?
N31 C38 C37 131.2(7) ?
C39 C38 C37 122.8(7) ?
C38 C39 N33 109.8(6) ?
C38 C39 C34 120.0(7) ?
N33 C39 C34 130.1(6) ?

loop_
_geom_bond_atom_site_label_1
_geom_bond_atom_site_label_2
_geom_bond_distance
_geom_bond_publ_flag
Cd O1 2.390(5) y
Cd O3 2.272(4) y
Cd N13 2.313(5) y
Cd N23 2.268(6) y
Cd N33 2.308(6) y
Cd S 2.7365(18) y
S C2 1.793(7) ?
S C3 1.802(7) ?
O1W H1A 0.8953 ?
O1W H1B 0.9919 ?
O2W H2A 0.9772 ?
O2W H2B 0.9422 ?
O1 C1 1.242(8) ?
O2 C1 1.264(8) ?
O3 C4 1.233(8) ?
O4 C4 1.237(8) ?
N11 C12 1.340(9) ?
N11 C18 1.369(9) ?
N11 H11 0.8600 ?
N13 C12 1.309(8) ?
N13 C19 1.391(8) ?
N21 C22 1.339(9) ?
N21 C28 1.390(10) ?
N21 H21 0.8600 ?
N23 C22 1.309(8) ?
N23 C29 1.405(8) ?
N31 C32 1.346(10) ?
N31 C38 1.373(9) ?
N31 H31 0.8600 ?
N33 C32 1.319(9) ?
N33 C39 1.392(8) ?
C1 C2 1.513(9) ?
C2 H2C 0.9700 ?
C2 H2D 0.9700 ?
C3 C4 1.510(9) ?
C3 H3A 0.9700 ?
C3 H3B 0.9700 ?
C12 H12 0.9300 ?
C14 C15 1.375(10) ?
C14 C19 1.391(10) ?
C14 H14 0.9300 ?
C15 C16 1.396(12) ?
C15 H15 0.9300 ?
C16 C17 1.371(12) ?
C16 H16 0.9300 ?
C17 C18 1.392(10) ?
C17 H17 0.9300 ?
C18 C19 1.386(9) ?
C22 H22 0.9300 ?
C24 C25 1.363(10) ?
C24 C29 1.393(10) ?
C24 H24 0.9300 ?
C25 C26 1.392(12) ?
C25 H25 0.9300 ?
C26 C27 1.363(12) ?
C26 H26 0.9300 ?
C27 C28 1.382(10) ?
C27 H27 0.9300 ?
C28 C29 1.393(9) ?
C32 H32 0.9300 ?
C34 C35 1.373(11) ?
C34 C39 1.404(9) ?
C34 H34 0.9300 ?
C35 C36 1.396(13) ?
C35 H35 0.9300 ?
C36 C37 1.371(14) ?
C36 H36 0.9300 ?
C37 C38 1.409(11) ?
C37 H37 0.9300 ?
C38 C39 1.384(10) ?

loop_
_geom_hbond_atom_site_label_D
_geom_hbond_atom_site_label_H
_geom_hbond_atom_site_label_A
_geom_hbond_site_symmetry_A
_geom_hbond_distance_DH
_geom_hbond_distance_HA
_geom_hbond_distance_DA
_geom_hbond_angle_DHA
_geom_hbond_publ_flag
O1W H1A O2 . 0.89 2.01 2.786(8) 144 y
O1W H1B O2W 4_555 0.99 2.00 2.899(10) 149 y
O2W H2A O1W 7_555 0.98 1.90 2.817(10) 155 y
O2W H2B O4 . 0.94 1.86 2.752(11) 158 y
N11 H11 O4 7_665 0.86 1.93 2.768(9) 164 y
N21 H21 O1 3_555 0.86 2.38 3.172(8) 154 y
N21 H21 O2 3_555 0.86 2.36 3.021(7) 134 y
N31 H31 O2 1_655 0.86 1.94 2.766(8) 161 y
